data_2238342
loop_
_publ_author_name
'Wang, Yifeng'
'Yao, Minjie'
'Dong, Kun'
'Xu, Danqian'

_publ_section_title
;
 (2<i>S</i>,3<i>S</i>)-3-(3-Bromophenyl)-6,6-dimethyl-2-nitro-2,3,6,7-tetrahydrobenzofuran-4(5<i>H</i>)-one
;
_journal_issue 8
_journal_name_full 'Acta Crystallographica Section E'
_journal_page_first o1270
_journal_paper_doi 10.1107/S160053681301920X
_journal_volume 69
_journal_year 2013
_chemical_formula_iupac 'C16 H16 Br N O4'
_chemical_formula_moiety 'C16 H16 Br N O4'
_chemical_formula_sum 'C16 H16 Br N O4'
_chemical_formula_weight 366.21
_chemical_name_systematic
(2<i>S</i>,3<i>S</i>)-3-(3-Bromophenyl)-6,6-dimethyl-2-nitro-2,3,6,7-tetrahydrobenzofuran-4(5<i>H</i>)-one
_space_group_IT_number 19
_symmetry_cell_setting orthorhombic
_symmetry_space_group_name_Hall 'P 2ac 2ab'
_symmetry_space_group_name_H-M 'P 21 21 21'
_atom_sites_solution_hydrogens geom
_atom_sites_solution_primary direct
_atom_sites_solution_secondary difmap
_audit_creation_method SHELXL-97
_cell_angle_alpha 90.00
_cell_angle_beta 90.00
_cell_angle_gamma 90.00
_cell_formula_units_Z 4
_cell_length_a 6.6799(7)
_cell_length_b 7.3713(9)
_cell_length_c 32.9075(14)
_cell_measurement_reflns_used 8549
_cell_measurement_temperature 296.0(10)
_cell_measurement_theta_max 27.4
_cell_measurement_theta_min 3.0
_cell_volume 1620.4(3)
_computing_cell_refinement 'PROCESS-AUTO (Rigaku, 2006)'
_computing_data_collection 'PROCESS-AUTO (Rigaku, 2006)'
_computing_data_reduction 'CrystalStructure (Rigaku, 2007)'
_computing_molecular_graphics 'ORTEP-3 for Windows (Farrugia, 2012)'
_computing_publication_material 'WinGX (Farrugia, 2012)'
_computing_structure_refinement 'SHELXL97 (Sheldrick, 2008)'
_computing_structure_solution 'SHELXS97 (Sheldrick, 2008)'
_diffrn_ambient_temperature 296.0(10)
_diffrn_detector_area_resol_mean 10.00
_diffrn_measured_fraction_theta_full 0.998
_diffrn_measured_fraction_theta_max 0.998
_diffrn_measurement_device_type 'Rigaku R-AXIS RAPID'
_diffrn_measurement_method \w
_diffrn_radiation_monochromator graphite
_diffrn_radiation_source 'rotating anode'
_diffrn_radiation_type MoK\a
_diffrn_radiation_wavelength 0.71073
_diffrn_reflns_av_R_equivalents 0.0660
_diffrn_reflns_av_sigmaI/netI 0.0586
_diffrn_reflns_limit_h_max 8
_diffrn_reflns_limit_h_min -8
_diffrn_reflns_limit_k_max 8
_diffrn_reflns_limit_k_min -8
_diffrn_reflns_limit_l_max 39
_diffrn_reflns_limit_l_min -39
_diffrn_reflns_number 13344
_diffrn_reflns_theta_full 25.50
_diffrn_reflns_theta_max 25.50
_diffrn_reflns_theta_min 3.03
_exptl_absorpt_coefficient_mu 2.553
_exptl_absorpt_correction_T_max 0.4549
_exptl_absorpt_correction_T_min 0.3837
_exptl_absorpt_correction_type multi-scan
_exptl_absorpt_process_details '(ABSCOR; Higashi, 1995)'
_exptl_crystal_colour colourless
_exptl_crystal_density_diffrn 1.501
_exptl_crystal_density_method 'not measured'
_exptl_crystal_description chunk
_exptl_crystal_F_000 744
_exptl_crystal_size_max 0.38
_exptl_crystal_size_mid 0.36
_exptl_crystal_size_min 0.31
_refine_diff_density_max 0.507
_refine_diff_density_min -0.459
_refine_ls_abs_structure_details 'Flack (1983), 1221 Friedel pairs'
_refine_ls_abs_structure_Flack 0.003(18)
_refine_ls_extinction_coef 0.0068(8)
_refine_ls_extinction_expression Fc^*^=kFc[1+0.001xFc^2^\l^3^/sin(2\q)]^-1/4^
_refine_ls_extinction_method 'SHELXL97 (Sheldrick, 2008)'
_refine_ls_goodness_of_fit_ref 1.003
_refine_ls_hydrogen_treatment constr
_refine_ls_matrix_type full
_refine_ls_number_parameters 200
_refine_ls_number_reflns 2997
_refine_ls_number_restraints 0
_refine_ls_restrained_S_all 1.003
_refine_ls_R_factor_all 0.0949
_refine_ls_R_factor_gt 0.0509
_refine_ls_shift/su_max 0.000
_refine_ls_shift/su_mean 0.000
_refine_ls_structure_factor_coef Fsqd
_refine_ls_weighting_details 'calc w=1/[\s^2^(Fo^2^)+(0.0122P)^2^+2.5684P] where P=(Fo^2^+2Fc^2^)/3'
_refine_ls_weighting_scheme calc
_refine_ls_wR_factor_gt 0.0888
_refine_ls_wR_factor_ref 0.1075
_reflns_number_gt 1857
_reflns_number_total 2997
_reflns_threshold_expression I>2sigma(I)
_cod_data_source_file fy2101.cif
_cod_data_source_block I
_cod_database_code 2238342
_cod_database_fobs_code 2238342

loop_
_symmetry_equiv_pos_as_xyz
'x, y, z'
'-x+1/2, -y, z+1/2'
'x+1/2, -y+1/2, -z'
'-x, y+1/2, -z+1/2'

loop_
_atom_site_type_symbol
_atom_site_label
_atom_site_fract_x
_atom_site_fract_y
_atom_site_fract_z
_atom_site_U_iso_or_equiv
_atom_site_adp_type
_atom_site_calc_flag
_atom_site_refinement_flags
_atom_site_occupancy
_atom_site_symmetry_multiplicity
C C1 0.7480(8) 0.0956(7) 0.38377(16) 0.0479(13) Uani d . 1 1
H H1 0.7209 -0.0091 0.3663 0.058 Uiso calc R 1 1
C C2 0.7540(7) 0.2708(7) 0.35851(13) 0.0445(12) Uani d . 1 1
H H2 0.8923 0.3142 0.3564 0.053 Uiso calc R 1 1
C C3 0.6377(8) 0.3915(6) 0.38649(13) 0.0407(12) Uani d . 1 1
C C4 0.6168(8) 0.5877(7) 0.38557(14) 0.0447(12) Uani d . 1 1
C C5 0.5014(8) 0.6680(7) 0.42097(15) 0.0518(14) Uani d . 1 1
H H5A 0.4417 0.7813 0.4122 0.062 Uiso calc R 1 1
H H5B 0.5956 0.6963 0.4425 0.062 Uiso calc R 1 1
C C6 0.3350(8) 0.5471(7) 0.43873(14) 0.0457(13) Uani d . 1 1
C C7 0.4211(8) 0.3581(7) 0.44910(14) 0.0510(14) Uani d . 1 1
H H7A 0.4962 0.3648 0.4743 0.061 Uiso calc R 1 1
H H7B 0.3123 0.2726 0.4529 0.061 Uiso calc R 1 1
C C8 0.5546(7) 0.2937(7) 0.41577(13) 0.0441(12) Uani d . 1 1
C C9 0.2524(9) 0.6355(8) 0.47723(16) 0.0662(17) Uani d . 1 1
H H9A 0.3577 0.6471 0.4969 0.099 Uiso calc R 1 1
H H9B 0.1473 0.5614 0.4882 0.099 Uiso calc R 1 1
H H9C 0.2004 0.7534 0.4708 0.099 Uiso calc R 1 1
C C10 0.1679(8) 0.5273(8) 0.40747(16) 0.0604(16) Uani d . 1 1
H H10A 0.2203 0.4722 0.3833 0.091 Uiso calc R 1 1
H H10B 0.1147 0.6448 0.4010 0.091 Uiso calc R 1 1
H H10C 0.0635 0.4524 0.4184 0.091 Uiso calc R 1 1
C C11 0.6670(6) 0.2454(7) 0.31637(13) 0.0424(12) Uani d . 1 1
C C12 0.4643(8) 0.2067(8) 0.31090(16) 0.0625(16) Uani d . 1 1
H H12 0.3787 0.1999 0.3331 0.075 Uiso calc R 1 1
C C13 0.3924(9) 0.1789(9) 0.27221(18) 0.0753(19) Uani d . 1 1
H H13 0.2568 0.1561 0.2684 0.090 Uiso calc R 1 1
C C14 0.5172(10) 0.1840(9) 0.23926(17) 0.0712(19) Uani d . 1 1
H H14 0.4667 0.1635 0.2133 0.085 Uiso calc R 1 1
C C15 0.7173(8) 0.2196(9) 0.24461(15) 0.0589(15) Uani d . 1 1
C C16 0.7912(8) 0.2488(8) 0.28321(13) 0.0526(13) Uani d . 1 1
H H16 0.9272 0.2710 0.2868 0.063 Uiso calc R 1 1
N N1 0.9468(8) 0.0706(7) 0.40626(16) 0.0636(13) Uani d . 1 1
O O1 0.6964(5) 0.6824(5) 0.35982(10) 0.0568(10) Uani d . 1 1
O O2 0.5974(6) 0.1130(4) 0.41360(10) 0.0513(9) Uani d . 1 1
O O3 0.9540(7) 0.0943(7) 0.44265(13) 0.0948(16) Uani d . 1 1
O O4 1.0920(7) 0.0381(7) 0.38474(15) 0.0926(15) Uani d . 1 1
Br Br1 0.89492(12) 0.22108(12) 0.200225(18) 0.1030(4) Uani d . 1 1

loop_
_atom_site_aniso_label
_atom_site_aniso_U_11
_atom_site_aniso_U_22
_atom_site_aniso_U_33
_atom_site_aniso_U_12
_atom_site_aniso_U_13
_atom_site_aniso_U_23
C1 0.058(3) 0.034(3) 0.052(3) 0.000(3) 0.001(3) -0.005(3)
C2 0.053(3) 0.032(3) 0.048(2) -0.006(3) -0.001(2) -0.004(3)
C3 0.055(3) 0.031(3) 0.036(2) -0.003(3) 0.004(2) -0.003(2)
C4 0.057(3) 0.032(3) 0.045(3) -0.001(3) 0.000(3) -0.001(2)
C5 0.064(3) 0.036(3) 0.055(3) -0.003(3) 0.001(3) -0.011(2)
C6 0.056(3) 0.042(3) 0.039(3) -0.001(3) 0.002(2) -0.002(2)
C7 0.056(3) 0.051(4) 0.047(3) 0.003(3) 0.005(3) 0.007(2)
C8 0.056(3) 0.029(3) 0.048(3) -0.002(3) 0.002(2) 0.000(2)
C9 0.073(4) 0.063(4) 0.062(3) 0.011(3) 0.015(3) -0.010(3)
C10 0.060(4) 0.061(4) 0.060(3) -0.002(3) -0.013(3) -0.001(3)
C11 0.049(3) 0.036(3) 0.042(2) 0.001(3) 0.002(2) -0.009(2)
C12 0.056(3) 0.073(4) 0.058(3) -0.010(3) -0.002(3) -0.013(3)
C13 0.058(4) 0.091(5) 0.077(4) -0.001(4) -0.005(3) -0.029(4)
C14 0.089(5) 0.072(5) 0.053(3) 0.006(4) -0.015(3) -0.018(3)
C15 0.068(4) 0.058(4) 0.051(3) -0.004(3) -0.003(3) -0.007(3)
C16 0.056(3) 0.051(4) 0.050(3) 0.002(3) -0.003(2) -0.007(3)
N1 0.076(4) 0.047(3) 0.068(3) -0.002(3) -0.009(3) 0.008(3)
O1 0.076(2) 0.036(2) 0.058(2) -0.0071(19) 0.0121(19) 0.0059(18)
O2 0.065(2) 0.027(2) 0.062(2) -0.0025(19) 0.008(2) 0.0077(16)
O3 0.084(3) 0.138(4) 0.062(3) -0.009(3) -0.014(3) 0.024(3)
O4 0.071(3) 0.103(4) 0.104(3) 0.026(3) 0.011(3) -0.006(3)
Br1 0.1209(6) 0.1395(8) 0.0487(3) -0.0071(6) 0.0208(4) -0.0096(4)

loop_
_atom_type_symbol
_atom_type_description
_atom_type_scat_dispersion_real
_atom_type_scat_dispersion_imag
_atom_type_scat_source
C C 0.0033 0.0016 'International Tables Vol C Tables 4.2.6.8 and 6.1.1.4'
H H 0.0000 0.0000 'International Tables Vol C Tables 4.2.6.8 and 6.1.1.4'
N N 0.0061 0.0033 'International Tables Vol C Tables 4.2.6.8 and 6.1.1.4'
O O 0.0106 0.0060 'International Tables Vol C Tables 4.2.6.8 and 6.1.1.4'
Br Br -0.2901 2.4595 'International Tables Vol C Tables 4.2.6.8 and 6.1.1.4'

loop_
_geom_angle_atom_site_label_1
_geom_angle_atom_site_label_2
_geom_angle_atom_site_label_3
_geom_angle
O2 C1 N1 107.0(4)
O2 C1 C2 108.6(4)
N1 C1 C2 109.9(4)
O2 C1 H1 110.4
N1 C1 H1 110.4
C2 C1 H1 110.4
C3 C2 C11 115.9(4)
C3 C2 C1 98.8(4)
C11 C2 C1 112.4(4)
C3 C2 H2 109.7
C11 C2 H2 109.7
C1 C2 H2 109.7
C8 C3 C4 121.1(5)
C8 C3 C2 109.9(4)
C4 C3 C2 129.0(4)
O1 C4 C3 122.8(5)
O1 C4 C5 122.1(5)
C3 C4 C5 114.9(4)
C4 C5 C6 115.6(4)
C4 C5 H5A 108.4
C6 C5 H5A 108.4
C4 C5 H5B 108.4
C6 C5 H5B 108.4
H5A C5 H5B 107.4
C10 C6 C9 109.6(4)
C10 C6 C7 109.6(4)
C9 C6 C7 109.6(4)
C10 C6 C5 109.1(4)
C9 C6 C5 109.2(4)
C7 C6 C5 109.7(4)
C8 C7 C6 110.3(4)
C8 C7 H7A 109.6
C6 C7 H7A 109.6
C8 C7 H7B 109.6
C6 C7 H7B 109.6
H7A C7 H7B 108.1
C3 C8 O2 113.9(4)
C3 C8 C7 127.8(5)
O2 C8 C7 118.3(4)
C6 C9 H9A 109.5
C6 C9 H9B 109.5
H9A C9 H9B 109.5
C6 C9 H9C 109.5
H9A C9 H9C 109.5
H9B C9 H9C 109.5
C6 C10 H10A 109.5
C6 C10 H10B 109.5
H10A C10 H10B 109.5
C6 C10 H10C 109.5
H10A C10 H10C 109.5
H10B C10 H10C 109.5
C16 C11 C12 119.2(4)
C16 C11 C2 119.6(4)
C12 C11 C2 121.0(4)
C13 C12 C11 119.2(5)
C13 C12 H12 120.4
C11 C12 H12 120.4
C12 C13 C14 121.1(6)
C12 C13 H13 119.4
C14 C13 H13 119.4
C13 C14 C15 119.8(5)
C13 C14 H14 120.1
C15 C14 H14 120.1
C14 C15 C16 119.8(5)
C14 C15 Br1 121.0(4)
C16 C15 Br1 119.2(4)
C11 C16 C15 120.9(5)
C11 C16 H16 119.6
C15 C16 H16 119.6
O3 N1 O4 124.7(5)
O3 N1 C1 119.6(5)
O4 N1 C1 115.5(5)
C8 O2 C1 105.9(4)

loop_
_geom_bond_atom_site_label_1
_geom_bond_atom_site_label_2
_geom_bond_distance
C1 O2 1.411(6)
C1 N1 1.532(7)
C1 C2 1.536(7)
C1 H1 0.9800
C2 C3 1.498(6)
C2 C11 1.515(6)
C2 H2 0.9800
C3 C8 1.325(6)
C3 C4 1.453(7)
C4 O1 1.220(5)
C4 C5 1.517(7)
C5 C6 1.540(7)
C5 H5A 0.9700
C5 H5B 0.9700
C6 C10 1.525(7)
C6 C9 1.528(7)
C6 C7 1.545(7)
C7 C8 1.491(6)
C7 H7A 0.9700
C7 H7B 0.9700
C8 O2 1.365(5)
C9 H9A 0.9600
C9 H9B 0.9600
C9 H9C 0.9600
C10 H10A 0.9600
C10 H10B 0.9600
C10 H10C 0.9600
C11 C16 1.371(6)
C11 C12 1.396(6)
C12 C13 1.376(7)
C12 H12 0.9300
C13 C14 1.368(8)
C13 H13 0.9300
C14 C15 1.373(8)
C14 H14 0.9300
C15 C16 1.380(6)
C15 Br1 1.882(5)
C16 H16 0.9300
N1 O3 1.211(6)
N1 O4 1.224(6)

loop_
_geom_hbond_atom_site_label_D
_geom_hbond_atom_site_label_H
_geom_hbond_atom_site_label_A
_geom_hbond_site_symmetry_A
_geom_hbond_distance_DH
_geom_hbond_distance_HA
_geom_hbond_distance_DA
_geom_hbond_angle_DHA
C1 H1 O1 1_545 0.979 2.290 3.165(6) 148.27
C5 H5A O2 1_565 0.969 2.657 3.351(6) 128.79
C14 H14 O1 4_645 0.931 2.645 3.559(7) 167.32

loop_
_geom_torsion_atom_site_label_1
_geom_torsion_atom_site_label_2
_geom_torsion_atom_site_label_3
_geom_torsion_atom_site_label_4
_geom_torsion
O2 C1 C2 C3 16.1(5)
N1 C1 C2 C3 -100.7(5)
O2 C1 C2 C11 -106.8(4)
N1 C1 C2 C11 136.5(4)
C11 C2 C3 C8 110.0(5)
C1 C2 C3 C8 -10.3(5)
C11 C2 C3 C4 -72.7(7)
C1 C2 C3 C4 167.0(5)
C8 C3 C4 O1 177.6(5)
C2 C3 C4 O1 0.6(9)
C8 C3 C4 C5 2.2(7)
C2 C3 C4 C5 -174.9(5)
O1 C4 C5 C6 152.9(5)
C3 C4 C5 C6 -31.6(7)
C4 C5 C6 C10 -67.6(6)
C4 C5 C6 C9 172.6(5)
C4 C5 C6 C7 52.5(6)
C10 C6 C7 C8 76.6(5)
C9 C6 C7 C8 -163.1(4)
C5 C6 C7 C8 -43.2(5)
C4 C3 C8 O2 -176.5(4)
C2 C3 C8 O2 1.1(6)
C4 C3 C8 C7 4.7(8)
C2 C3 C8 C7 -177.7(4)
C6 C7 C8 C3 17.4(7)
C6 C7 C8 O2 -161.3(4)
C3 C2 C11 C16 137.5(5)
C1 C2 C11 C16 -109.9(6)
C3 C2 C11 C12 -46.8(7)
C1 C2 C11 C12 65.8(7)
C16 C11 C12 C13 -2.2(10)
C2 C11 C12 C13 -177.9(5)
C11 C12 C13 C14 1.6(10)
C12 C13 C14 C15 -0.7(11)
C13 C14 C15 C16 0.4(11)
C13 C14 C15 Br1 178.2(5)
C12 C11 C16 C15 1.9(9)
C2 C11 C16 C15 177.7(5)
C14 C15 C16 C11 -1.0(10)
Br1 C15 C16 C11 -178.8(4)
O2 C1 N1 O3 -10.3(7)
C2 C1 N1 O3 107.4(6)
O2 C1 N1 O4 174.1(5)
C2 C1 N1 O4 -68.1(6)
C3 C8 O2 C1 9.9(6)
C7 C8 O2 C1 -171.2(4)
N1 C1 O2 C8 102.2(4)
C2 C1 O2 C8 -16.4(5)
